data_1503188
loop_
_publ_author_name
'Shintani, Ryo'
'Soh, Ying-Teck'
'Hayashi, Tamio'

_publ_section_title
;
 Rhodium-catalyzed asymmetric arylation of azomethine imines.
;
_journal_issue 18
_journal_name_full 'Organic letters'
_journal_page_first 4106
_journal_page_last 4109
_journal_paper_doi 10.1021/ol101700v
_journal_volume 12
_journal_year 2010
_chemical_formula_sum 'C22 H19 F N2 O'
_chemical_formula_weight 346.39
_chemical_name_systematic
; 
 ? 
;
_space_group_IT_number 14
_symmetry_cell_setting monoclinic
_symmetry_space_group_name_Hall '-P 2yab'
_symmetry_space_group_name_H-M 'P 1 21/a 1'
_atom_sites_solution_hydrogens geom
_atom_sites_solution_primary direct
_atom_sites_solution_secondary difmap
_audit_creation_method SHELXL-97
_cell_angle_alpha 90.00
_cell_angle_beta 114.101(15)
_cell_angle_gamma 90.00
_cell_formula_units_Z 4
_cell_length_a 10.266(3)
_cell_length_b 16.834(7)
_cell_length_c 11.491(6)
_cell_measurement_temperature 123(2)
_cell_volume 1812.7(13)
_computing_structure_refinement 'SHELXL-97 (Sheldrick, 1997)'
_computing_structure_solution 'SHELXS-97 (Sheldrick, 1990)'
_diffrn_ambient_temperature 123(2)
_diffrn_measured_fraction_theta_full 0.994
_diffrn_measured_fraction_theta_max 0.994
_diffrn_radiation_monochromator graphite
_diffrn_radiation_source 'fine-focus sealed tube'
_diffrn_radiation_type MoK\a
_diffrn_radiation_wavelength 0.71075
_diffrn_reflns_av_R_equivalents 0.0444
_diffrn_reflns_av_sigmaI/netI 0.0371
_diffrn_reflns_limit_h_max 12
_diffrn_reflns_limit_h_min -13
_diffrn_reflns_limit_k_max 20
_diffrn_reflns_limit_k_min -21
_diffrn_reflns_limit_l_max 14
_diffrn_reflns_limit_l_min -14
_diffrn_reflns_number 17597
_diffrn_reflns_theta_full 27.48
_diffrn_reflns_theta_max 27.48
_diffrn_reflns_theta_min 3.10
_exptl_absorpt_coefficient_mu 0.086
_exptl_absorpt_correction_type none
_exptl_crystal_colour colorless
_exptl_crystal_density_diffrn 1.269
_exptl_crystal_density_method 'not measured'
_exptl_crystal_description prism
_exptl_crystal_F_000 728
_exptl_crystal_size_max 0.50
_exptl_crystal_size_mid 0.40
_exptl_crystal_size_min 0.20
_refine_diff_density_max 1.024
_refine_diff_density_min -0.367
_refine_diff_density_rms 0.045
_refine_ls_extinction_method none
_refine_ls_goodness_of_fit_ref 1.051
_refine_ls_hydrogen_treatment constr
_refine_ls_matrix_type full
_refine_ls_number_parameters 235
_refine_ls_number_reflns 4133
_refine_ls_number_restraints 0
_refine_ls_restrained_S_all 1.051
_refine_ls_R_factor_all 0.0708
_refine_ls_R_factor_gt 0.0534
_refine_ls_shift/su_max 0.001
_refine_ls_shift/su_mean 0.000
_refine_ls_structure_factor_coef Fsqd
_refine_ls_weighting_details 'calc w=1/[\s^2^(Fo^2^)+(0.0728P)^2^+0.6578P] where P=(Fo^2^+2Fc^2^)/3'
_refine_ls_weighting_scheme calc
_refine_ls_wR_factor_gt 0.1412
_refine_ls_wR_factor_ref 0.1528
_reflns_number_gt 3149
_reflns_number_total 4133
_reflns_threshold_expression >2sigma(I)
_cod_data_source_file ol101700v_si_003.cif
_cod_data_source_block ydkr
_cod_depositor_comments
;
The following automatic conversions were performed:

'_symmetry_cell_setting' value 'Monoclinic' changed to 'monoclinic'
according to /home/saulius/struct/CIF-dictionaries/cif_core.dic
dictionary named 'cif_core.dic' version 2.4.2 from 2011-04-26.

Automatic conversion script
Id: cif_fix_values 1715 2011-07-08 13:25:40Z adriana 
;
_cod_original_cell_volume 1812.9(13)
_cod_original_sg_symbol_H-M P21/a
_cod_database_code 1503188

loop_
_symmetry_equiv_pos_as_xyz
'x, y, z'
'-x+1/2, y+1/2, -z'
'-x, -y, -z'
'x-1/2, -y-1/2, z'

loop_
_atom_site_label
_atom_site_type_symbol
_atom_site_fract_x
_atom_site_fract_y
_atom_site_fract_z
_atom_site_U_iso_or_equiv
_atom_site_adp_type
_atom_site_occupancy
_atom_site_symmetry_multiplicity
_atom_site_calc_flag
_atom_site_refinement_flags
N2 N 1.24924(14) 0.90540(8) 0.47785(13) 0.0265(3) Uani 1 1 d .
N1 N 1.12645(14) 0.93643(8) 0.49107(13) 0.0290(3) Uani 1 1 d .
H1 H 1.0980 0.9859 0.4716 0.035 Uiso 1 1 calc R
F1 F 0.91371(13) 0.88946(9) 0.21577(16) 0.0737(5) Uani 1 1 d .
C4 C 1.39096(18) 0.84863(10) 0.69154(16) 0.0304(4) Uani 1 1 d .
C1 C 1.28128(17) 0.83187(9) 0.55807(16) 0.0283(4) Uani 1 1 d .
H2 H 1.3173 0.7894 0.5180 0.034 Uiso 1 1 calc R
C3 C 1.05808(17) 0.88532(10) 0.53487(16) 0.0295(4) Uani 1 1 d .
C10 C 1.21353(17) 0.88523(9) 0.34142(16) 0.0269(3) Uani 1 1 d .
H3 H 1.1515 0.8369 0.3180 0.032 Uiso 1 1 calc R
C18 C 1.48303(18) 0.89344(10) 0.41304(19) 0.0342(4) Uani 1 1 d .
H4 H 1.4901 0.9221 0.4866 0.041 Uiso 1 1 calc R
C2 C 1.13666(18) 0.80681(10) 0.55715(18) 0.0326(4) Uani 1 1 d .
H5 H 1.0866 0.7687 0.4876 0.039 Uiso 1 1 calc R
H6 H 1.1484 0.7829 0.6396 0.039 Uiso 1 1 calc R
C17 C 1.35087(18) 0.86698(9) 0.32660(16) 0.0290(4) Uani 1 1 d .
C5 C 1.4160(2) 0.92470(11) 0.74274(18) 0.0377(4) Uani 1 1 d .
H7 H 1.3657 0.9684 0.6921 0.045 Uiso 1 1 calc R
C16 C 1.2012(2) 1.02092(11) 0.23904(19) 0.0406(4) Uani 1 1 d .
H8 H 1.3023 1.0241 0.2786 0.049 Uiso 1 1 calc R
C11 C 1.13275(19) 0.95361(10) 0.25735(16) 0.0323(4) Uani 1 1 d .
C22 C 1.3435(2) 0.82428(11) 0.22042(19) 0.0407(4) Uani 1 1 d .
H9 H 1.2541 0.8045 0.1617 0.049 Uiso 1 1 calc R
C9 C 1.4672(2) 0.78558(12) 0.76712(19) 0.0450(5) Uani 1 1 d .
H10 H 1.4522 0.7331 0.7340 0.054 Uiso 1 1 calc R
C19 C 1.6058(2) 0.87823(11) 0.3926(2) 0.0459(5) Uani 1 1 d .
H11 H 1.6960 0.8960 0.4527 0.055 Uiso 1 1 calc R
C12 C 0.9856(2) 0.95311(12) 0.1983(2) 0.0458(5) Uani 1 1 d .
C20 C 1.5960(2) 0.83732(12) 0.2849(2) 0.0524(6) Uani 1 1 d .
H12 H 1.6793 0.8280 0.2701 0.063 Uiso 1 1 calc R
C21 C 1.4656(3) 0.81025(13) 0.1993(2) 0.0517(6) Uani 1 1 d .
H13 H 1.4589 0.7819 0.1256 0.062 Uiso 1 1 calc R
C6 C 1.5136(2) 0.93754(14) 0.86678(19) 0.0481(5) Uani 1 1 d .
H14 H 1.5295 0.9899 0.9007 0.058 Uiso 1 1 calc R
C13 C 0.9066(3) 1.01503(15) 0.1236(2) 0.0646(7) Uani 1 1 d .
H15 H 0.8053 1.0127 0.0853 0.078 Uiso 1 1 calc R
C15 C 1.1234(3) 1.08352(13) 0.1637(2) 0.0569(6) Uani 1 1 d .
H16 H 1.1715 1.1291 0.1522 0.068 Uiso 1 1 calc R
C7 C 1.5877(3) 0.87464(16) 0.9412(2) 0.0607(6) Uani 1 1 d .
H17 H 1.6539 0.8833 1.0267 0.073 Uiso 1 1 calc R
C14 C 0.9773(3) 1.07957(15) 0.1061(2) 0.0643(7) Uani 1 1 d .
H18 H 0.9248 1.1221 0.0535 0.077 Uiso 1 1 calc R
C8 C 1.5651(3) 0.79961(15) 0.8909(2) 0.0636(7) Uani 1 1 d .
H19 H 1.6174 0.7564 0.9417 0.076 Uiso 1 1 calc R
O1 O 0.95167(13) 0.90053(7) 0.55578(13) 0.0368(3) Uani 1 1 d .

loop_
_atom_site_aniso_label
_atom_site_aniso_U_11
_atom_site_aniso_U_22
_atom_site_aniso_U_33
_atom_site_aniso_U_23
_atom_site_aniso_U_13
_atom_site_aniso_U_12
N2 0.0266(7) 0.0260(6) 0.0294(7) 0.0011(5) 0.0140(6) 0.0048(5)
N1 0.0273(7) 0.0277(7) 0.0365(8) 0.0009(6) 0.0176(6) 0.0044(5)
F1 0.0355(7) 0.0599(9) 0.1027(13) -0.0078(8) 0.0048(7) -0.0028(6)
C4 0.0308(8) 0.0345(8) 0.0306(9) 0.0043(7) 0.0174(7) 0.0005(7)
C1 0.0303(8) 0.0252(8) 0.0328(9) 0.0004(6) 0.0164(7) 0.0029(6)
C3 0.0272(8) 0.0290(8) 0.0333(9) -0.0028(6) 0.0135(7) -0.0021(6)
C10 0.0258(8) 0.0274(8) 0.0282(8) -0.0028(6) 0.0119(6) -0.0007(6)
C18 0.0319(9) 0.0289(8) 0.0459(10) 0.0031(7) 0.0200(8) 0.0012(7)
C2 0.0317(9) 0.0277(8) 0.0419(10) -0.0002(7) 0.0185(8) -0.0007(7)
C17 0.0315(9) 0.0256(8) 0.0337(9) 0.0049(6) 0.0170(7) 0.0045(6)
C5 0.0390(10) 0.0392(9) 0.0354(10) -0.0004(8) 0.0157(8) -0.0034(8)
C16 0.0523(11) 0.0365(9) 0.0410(11) 0.0072(8) 0.0270(9) 0.0109(8)
C11 0.0377(9) 0.0327(8) 0.0258(8) -0.0012(7) 0.0122(7) 0.0079(7)
C22 0.0522(11) 0.0386(10) 0.0391(10) 0.0021(8) 0.0267(9) 0.0080(8)
C9 0.0491(11) 0.0411(10) 0.0399(11) 0.0103(8) 0.0131(9) 0.0011(9)
C19 0.0335(10) 0.0359(10) 0.0747(15) 0.0114(10) 0.0287(10) 0.0029(8)
C12 0.0404(11) 0.0410(10) 0.0426(11) -0.0068(8) 0.0035(9) 0.0057(8)
C20 0.0554(13) 0.0404(11) 0.0848(17) 0.0172(11) 0.0525(13) 0.0144(10)
C21 0.0705(15) 0.0474(11) 0.0580(14) 0.0059(10) 0.0475(13) 0.0140(11)
C6 0.0532(12) 0.0549(12) 0.0353(10) -0.0051(9) 0.0171(9) -0.0147(10)
C13 0.0555(14) 0.0572(14) 0.0510(14) -0.0102(11) -0.0091(11) 0.0237(12)
C15 0.0947(19) 0.0372(11) 0.0520(13) 0.0124(9) 0.0436(14) 0.0197(11)
C7 0.0638(15) 0.0745(16) 0.0311(11) 0.0074(10) 0.0065(10) -0.0204(12)
C14 0.0880(19) 0.0514(14) 0.0367(12) 0.0050(10) 0.0082(12) 0.0356(13)
C8 0.0680(15) 0.0598(14) 0.0427(13) 0.0224(11) 0.0020(11) -0.0031(12)
O1 0.0321(7) 0.0355(6) 0.0501(8) -0.0009(6) 0.0242(6) 0.0009(5)

loop_
_atom_type_symbol
_atom_type_description
_atom_type_scat_dispersion_real
_atom_type_scat_dispersion_imag
_atom_type_scat_source
C C 0.0033 0.0016 'International Tables Vol C Tables 4.2.6.8 and 6.1.1.4'
H H 0.0000 0.0000 'International Tables Vol C Tables 4.2.6.8 and 6.1.1.4'
O O 0.0106 0.0060 'International Tables Vol C Tables 4.2.6.8 and 6.1.1.4'
N N 0.0061 0.0033 'International Tables Vol C Tables 4.2.6.8 and 6.1.1.4'
F F 0.0171 0.0103 'International Tables Vol C Tables 4.2.6.8 and 6.1.1.4'

loop_
_geom_angle_atom_site_label_1
_geom_angle_atom_site_label_2
_geom_angle_atom_site_label_3
_geom_angle
N1 N2 C10 110.19(12)
N1 N2 C1 102.61(11)
C10 N2 C1 110.83(12)
C3 N1 N2 115.34(13)
C3 N1 H1 122.3
N2 N1 H1 122.3
C5 C4 C9 118.62(18)
C5 C4 C1 122.26(15)
C9 C4 C1 119.10(16)
N2 C1 C4 110.82(13)
N2 C1 C2 104.69(12)
C4 C1 C2 111.99(14)
N2 C1 H2 109.7
C4 C1 H2 109.7
C2 C1 H2 109.7
O1 C3 N1 125.65(15)
O1 C3 C2 126.82(15)
N1 C3 C2 107.51(13)
N2 C10 C11 109.40(13)
N2 C10 C17 108.78(13)
C11 C10 C17 111.96(13)
N2 C10 H3 108.9
C11 C10 H3 108.9
C17 C10 H3 108.9
C17 C18 C19 120.43(18)
C17 C18 H4 119.8
C19 C18 H4 119.8
C3 C2 C1 101.99(13)
C3 C2 H5 111.4
C1 C2 H5 111.4
C3 C2 H6 111.4
C1 C2 H6 111.4
H5 C2 H6 109.2
C18 C17 C22 118.74(16)
C18 C17 C10 122.40(15)
C22 C17 C10 118.83(16)
C6 C5 C4 120.75(18)
C6 C5 H7 119.6
C4 C5 H7 119.6
C15 C16 C11 120.9(2)
C15 C16 H8 119.5
C11 C16 H8 119.5
C12 C11 C16 116.65(17)
C12 C11 C10 120.89(17)
C16 C11 C10 122.41(16)
C21 C22 C17 120.7(2)
C21 C22 H9 119.7
C17 C22 H9 119.7
C8 C9 C4 119.8(2)
C8 C9 H10 120.1
C4 C9 H10 120.1
C20 C19 C18 120.1(2)
C20 C19 H11 120.0
C18 C19 H11 120.0
F1 C12 C11 118.84(17)
F1 C12 C13 118.0(2)
C11 C12 C13 123.2(2)
C21 C20 C19 119.86(18)
C21 C20 H12 120.1
C19 C20 H12 120.1
C20 C21 C22 120.2(2)
C20 C21 H13 119.9
C22 C21 H13 119.9
C7 C6 C5 120.2(2)
C7 C6 H14 119.9
C5 C6 H14 119.9
C14 C13 C12 118.6(2)
C14 C13 H15 120.7
C12 C13 H15 120.7
C14 C15 C16 120.0(2)
C14 C15 H16 120.0
C16 C15 H16 120.0
C8 C7 C6 119.4(2)
C8 C7 H17 120.3
C6 C7 H17 120.3
C13 C14 C15 120.6(2)
C13 C14 H18 119.7
C15 C14 H18 119.7
C7 C8 C9 121.2(2)
C7 C8 H19 119.4
C9 C8 H19 119.4

loop_
_geom_bond_atom_site_label_1
_geom_bond_atom_site_label_2
_geom_bond_distance
N2 N1 1.4288(18)
N2 C10 1.496(2)
N2 C1 1.498(2)
N1 C3 1.332(2)
N1 H1 0.8800
F1 C12 1.361(3)
C4 C5 1.389(3)
C4 C9 1.392(3)
C4 C1 1.513(2)
C1 C2 1.539(2)
C1 H2 1.0000
C3 O1 1.237(2)
C3 C2 1.515(2)
C10 C11 1.514(2)
C10 C17 1.519(2)
C10 H3 1.0000
C18 C17 1.388(3)
C18 C19 1.396(2)
C18 H4 0.9500
C2 H5 0.9900
C2 H6 0.9900
C17 C22 1.391(3)
C5 C6 1.384(3)
C5 H7 0.9500
C16 C15 1.390(3)
C16 C11 1.394(3)
C16 H8 0.9500
C11 C12 1.381(3)
C22 C21 1.391(3)
C22 H9 0.9500
C9 C8 1.386(3)
C9 H10 0.9500
C19 C20 1.384(3)
C19 H11 0.9500
C12 C13 1.383(3)
C20 C21 1.376(4)
C20 H12 0.9500
C21 H13 0.9500
C6 C7 1.378(3)
C6 H14 0.9500
C13 C14 1.367(4)
C13 H15 0.9500
C15 C14 1.372(4)
C15 H16 0.9500
C7 C8 1.369(4)
C7 H17 0.9500
C14 H18 0.9500
C8 H19 0.9500

loop_
_geom_torsion_atom_site_label_1
_geom_torsion_atom_site_label_2
_geom_torsion_atom_site_label_3
_geom_torsion_atom_site_label_4
_geom_torsion
C10 N2 N1 C3 100.88(16)
C1 N2 N1 C3 -17.18(18)
N1 N2 C1 C4 -94.41(14)
C10 N2 C1 C4 147.98(13)
N1 N2 C1 C2 26.50(15)
C10 N2 C1 C2 -91.11(14)
C5 C4 C1 N2 21.6(2)
C9 C4 C1 N2 -160.02(15)
C5 C4 C1 C2 -94.92(18)
C9 C4 C1 C2 83.49(19)
N2 N1 C3 O1 178.37(16)
N2 N1 C3 C2 -0.18(19)
N1 N2 C10 C11 47.16(17)
C1 N2 C10 C11 160.04(13)
N1 N2 C10 C17 169.74(12)
C1 N2 C10 C17 -77.38(15)
O1 C3 C2 C1 -161.59(17)
N1 C3 C2 C1 16.93(18)
N2 C1 C2 C3 -26.63(16)
C4 C1 C2 C3 93.51(16)
C19 C18 C17 C22 0.8(3)
C19 C18 C17 C10 -177.16(16)
N2 C10 C17 C18 -21.2(2)
C11 C10 C17 C18 99.79(19)
N2 C10 C17 C22 160.81(15)
C11 C10 C17 C22 -78.17(19)
C9 C4 C5 C6 -0.7(3)
C1 C4 C5 C6 177.70(16)
C15 C16 C11 C12 -0.6(3)
C15 C16 C11 C10 -178.37(17)
N2 C10 C11 C12 -96.84(19)
C17 C10 C11 C12 142.49(17)
N2 C10 C11 C16 80.79(19)
C17 C10 C11 C16 -39.9(2)
C18 C17 C22 C21 -1.8(3)
C10 C17 C22 C21 176.26(16)
C5 C4 C9 C8 0.3(3)
C1 C4 C9 C8 -178.14(19)
C17 C18 C19 C20 0.7(3)
C16 C11 C12 F1 -178.48(17)
C10 C11 C12 F1 -0.7(3)
C16 C11 C12 C13 0.3(3)
C10 C11 C12 C13 178.09(19)
C18 C19 C20 C21 -1.3(3)
C19 C20 C21 C22 0.4(3)
C17 C22 C21 C20 1.2(3)
C4 C5 C6 C7 0.2(3)
F1 C12 C13 C14 179.5(2)
C11 C12 C13 C14 0.7(4)
C11 C16 C15 C14 -0.1(3)
C5 C6 C7 C8 0.7(4)
C12 C13 C14 C15 -1.4(4)
C16 C15 C14 C13 1.1(3)
C6 C7 C8 C9 -1.1(4)
C4 C9 C8 C7 0.6(4)
